data_1534420
loop_
_publ_author_name
'Rustad, D. S.'

_publ_section_title
;
 The correct triammonium trisulfimide (triammonium
 1,3,5,2,4,6-trithiatriazine,1,1,3,3,5,5-hexoxide), (N H4)3 N3 S3 O6
;
_journal_name_full Polyhedron
_journal_page_first 2439
_journal_page_last 2444
_journal_volume 20
_journal_year 2001
_chemical_formula_sum 'H21 N9 O12 S5'
_chemical_name_systematic '(N H4)3 (N3 O6 S3) (H N (S O3 (N H4))2)'
_space_group_IT_number 14
_symmetry_space_group_name_Hall '-P 2yn'
_symmetry_space_group_name_H-M 'P 1 21/n 1'
_cell_angle_alpha 90
_cell_angle_beta 98.292
_cell_angle_gamma 90
_cell_formula_units_Z 2
_cell_length_a 7.4163
_cell_length_b 15.079
_cell_length_c 9.75
_cell_volume 1078.948
_citation_journal_id_ASTM PLYHDE
_cod_data_source_file Rustad_PLYHDE_2001_112.cif
_cod_data_source_block H21N9O12S5
_cod_original_sg_symbol_Hall '-P 2ybc (x-z,y,z)'
_cod_database_code 1534420

loop_
_symmetry_equiv_pos_as_xyz
x,y,z
-x+1/2,y+1/2,-z+1/2
-x,-y,-z
x-1/2,-y-1/2,z-1/2

loop_
_atom_site_label
_atom_site_type_symbol
_atom_site_fract_x
_atom_site_fract_y
_atom_site_fract_z
_atom_site_occupancy
_atom_site_U_iso_or_equiv
H5 H+1 0.4 0.532 0.698 0.875 0.0
H9 H+1 0.174 0.317 0.999 0.875 0.0
H3 H+1 0.198 0.305 0.593 0.875 0.0
O4 O-2 0.6517 0.4009 1.0189 1 0.0
N5 N-3 0.3556 0.5838 0.684 0.75 0.0
N1 N-3 0.9373 0.4012 0.6631 0.75 0.0
H8 H+1 0.24 0.574 0.695 0.875 0.0
O2 O-2 0.9598 0.2407 0.6891 1 0.0
N6 N-3 0.1871 0.3781 0.9581 0.75 0.0
H4 H+1 0.285 0.376 0.503 0.875 0.0
S3 S+6 0.8414 0.49335 0.6904 0.83 0.0
H12 H+1 0.085 0.382 0.907 0.875 0.0
H10 H+1 0.279 0.384 0.903 0.875 0.0
H6 H+1 0.36 0.586 0.602 0.875 0.0
N2 N-3 0.7589 0.3153 0.8322 0.75 0.0
S1 S+6 0.8277 0.31218 0.6842 0.83 0.0
S2 S+6 0.6545 0.403 0.8709 0.83 0.0
H11 H+1 0.182 0.43 1.03 0.875 0.0
H1 H+1 0.356 0.318 0.61 0.875 0.0
O6 O-2 0.9802 0.5615 0.7046 0.812 0.0
O5 O-2 0.6908 0.5119 0.5804 1 0.0
N4 N-3 0.2694 0.318 0.5472 0.75 0.0
O1 O-2 0.6739 0.3 0.573 1 0.0
H7 H+1 0.43 0.646 0.737 0.875 0.0
O7 O-2 0.409 0.22 0.79 0.188 0.0
O3 O-2 0.4712 0.4056 0.79 1 0.0
H2 H+1 0.288 0.271 0.474 0.875 0.0
N3 N-3 0.7693 0.4874 0.8377 0.75 0.0
